data_7038215
loop_
_publ_author_name
'Ledet, Anthony D.'
'Hudnall, Todd W.'

_publ_section_title
;
 Reduction of a diamidocarbene-supported borenium cation: isolation of a
 neutral boryl-substituted radical and a carbene-stabilized aminoborylene.
;
_journal_issue 24
_journal_name_full 'Dalton transactions (Cambridge, England : 2003)'
_journal_page_first 9820
_journal_page_last 9826
_journal_paper_doi 10.1039/c6dt00300a
_journal_volume 45
_journal_year 2016
_chemical_formula_moiety {(C24H28N2O2)-B-Cl-N(C3H7)2-C6H6
_chemical_formula_sum 'C33 H45 B Cl N3 O2'
_chemical_formula_weight 561.98
_chemical_name_common DAC-BCl-N(iPr)2-radical
_space_group_crystal_system triclinic
_space_group_IT_number 2
_space_group_name_Hall '-P 1'
_space_group_name_H-M_alt 'P -1'
_symmetry_space_group_name_Hall '-P 1'
_symmetry_space_group_name_H-M 'P -1'
_atom_sites_solution_hydrogens geom
_audit_creation_method SHELXL-2014/7
_audit_update_record
;
2016-01-20 deposited with the CCDC.
2016-02-01 downloaded from the CCDC.
;
_cell_angle_alpha 75.271(5)
_cell_angle_beta 87.907(5)
_cell_angle_gamma 84.925(4)
_cell_formula_units_Z 2
_cell_length_a 8.2331(18)
_cell_length_b 11.975(3)
_cell_length_c 16.574(4)
_cell_measurement_reflns_used 6091
_cell_measurement_temperature 100(2)
_cell_measurement_theta_max 27.4773
_cell_measurement_theta_min 1.2660
_cell_volume 1574.0(6)
_computing_cell_refinement 'CrystalClear (Rigaku Inc., 2008)'
_computing_data_collection 'CrystalClear (Rigaku Inc., 2008)'
_computing_data_reduction 'CrystalClear (Rigaku Inc., 2008)'
_computing_structure_refinement 'SHELXL-2014/7 (Sheldrick, 2014)'
_diffrn_ambient_temperature 100(2)
_diffrn_measured_fraction_theta_full 0.998
_diffrn_measured_fraction_theta_max 0.998
_diffrn_measurement_device_type 'CCD area detector'
_diffrn_measurement_method 'phi and omega scans'
_diffrn_radiation_type MoK\a
_diffrn_radiation_wavelength 0.71073
_diffrn_reflns_av_R_equivalents 0.0632
_diffrn_reflns_av_unetI/netI 0.0495
_diffrn_reflns_Laue_measured_fraction_full 0.998
_diffrn_reflns_Laue_measured_fraction_max 0.998
_diffrn_reflns_limit_h_max 9
_diffrn_reflns_limit_h_min -9
_diffrn_reflns_limit_k_max 14
_diffrn_reflns_limit_k_min -14
_diffrn_reflns_limit_l_max 19
_diffrn_reflns_limit_l_min -19
_diffrn_reflns_number 21212
_diffrn_reflns_point_group_measured_fraction_full 0.998
_diffrn_reflns_point_group_measured_fraction_max 0.998
_diffrn_reflns_theta_full 24.999
_diffrn_reflns_theta_max 24.999
_diffrn_reflns_theta_min 2.993
_exptl_absorpt_coefficient_mu 0.155
_exptl_absorpt_correction_type none
_exptl_crystal_colour orange
_exptl_crystal_density_diffrn 1.186
_exptl_crystal_description block
_exptl_crystal_F_000 604
_exptl_crystal_size_max 0.320
_exptl_crystal_size_mid 0.200
_exptl_crystal_size_min 0.120
_refine_diff_density_max 0.426
_refine_diff_density_min -0.504
_refine_diff_density_rms 0.059
_refine_ls_extinction_method none
_refine_ls_goodness_of_fit_ref 0.992
_refine_ls_hydrogen_treatment constr
_refine_ls_matrix_type full
_refine_ls_number_parameters 361
_refine_ls_number_reflns 5540
_refine_ls_number_restraints 0
_refine_ls_restrained_S_all 0.992
_refine_ls_R_factor_all 0.0726
_refine_ls_R_factor_gt 0.0592
_refine_ls_shift/su_max 0.000
_refine_ls_shift/su_mean 0.000
_refine_ls_structure_factor_coef Fsqd
_refine_ls_weighting_details 'w=1/[\s^2^(Fo^2^)+(0.0737P)^2^+2.1522P] where P=(Fo^2^+2Fc^2^)/3'
_refine_ls_weighting_scheme calc
_refine_ls_wR_factor_gt 0.1511
_refine_ls_wR_factor_ref 0.1619
_reflns_Friedel_coverage 0.000
_reflns_number_gt 4540
_reflns_number_total 5540
_reflns_threshold_expression 'I > 2\s(I)'
_cod_data_source_file c6dt00300a2.cif
_cod_data_source_block 3-radical
_cod_depositor_comments 'Adding full bibliography for 7038214--7038215.cif.'
_cod_original_cell_volume 1573.9(6)
_cod_database_code 7038215
_shelx_shelxl_version_number 2014/7
_shelx_space_group_comment
;
The symmetry employed for this shelxl refinement is uniquely defined
by the following loop, which should always be used as a source of
symmetry information in preference to the above space-group names.
They are only intended as comments.
;
_shelx_estimated_absorpt_t_min 0.952
_shelx_estimated_absorpt_t_max 0.982
_exptl_absorpt_special_details none

loop_
_space_group_symop_operation_xyz
'x, y, z'
'-x, -y, -z'

loop_
_atom_site_label
_atom_site_type_symbol
_atom_site_fract_x
_atom_site_fract_y
_atom_site_fract_z
_atom_site_U_iso_or_equiv
_atom_site_adp_type
_atom_site_occupancy
_atom_site_site_symmetry_order
_atom_site_calc_flag
_atom_site_refinement_flags_posn
_atom_site_refinement_flags_adp
Cl1 Cl 0.02478(8) 0.77667(6) 0.20283(6) 0.0462(3) Uani 1 1 d . .
O1 O -0.1844(2) 0.38569(15) 0.40944(11) 0.0239(4) Uani 1 1 d . .
N1 N -0.2190(2) 0.55870(17) 0.31292(12) 0.0176(4) Uani 1 1 d . .
C1 C -0.2251(3) 0.6223(2) 0.22928(15) 0.0179(5) Uani 1 1 d . .
B1 B -0.1906(3) 0.7542(2) 0.20323(17) 0.0196(6) Uani 1 1 d . .
O2 O -0.1885(2) 0.38021(15) 0.14040(11) 0.0257(4) Uani 1 1 d . .
N2 N -0.2193(2) 0.55616(17) 0.17019(12) 0.0174(4) Uani 1 1 d . .
C2 C -0.1667(3) 0.4426(2) 0.33798(15) 0.0187(5) Uani 1 1 d . .
N3 N -0.3025(2) 0.84888(17) 0.18235(12) 0.0183(4) Uani 1 1 d . .
C3 C -0.0787(3) 0.3933(2) 0.27058(15) 0.0187(5) Uani 1 1 d . .
C4 C -0.1679(3) 0.4395(2) 0.18821(15) 0.0188(5) Uani 1 1 d . .
C5 C -0.0705(3) 0.2614(2) 0.29646(16) 0.0241(6) Uani 1 1 d . .
H5A H -0.0138 0.2303 0.2529 0.036 Uiso 1 1 calc R U
H5B H -0.0111 0.2329 0.3489 0.036 Uiso 1 1 calc R U
H5C H -0.1813 0.2361 0.3043 0.036 Uiso 1 1 calc R U
C6 C 0.0950(3) 0.4353(2) 0.25915(16) 0.0220(5) Uani 1 1 d . .
H6A H 0.1540 0.4045 0.2160 0.033 Uiso 1 1 calc R U
H6B H 0.0878 0.5201 0.2423 0.033 Uiso 1 1 calc R U
H6C H 0.1534 0.4077 0.3119 0.033 Uiso 1 1 calc R U
C11 C -0.2774(3) 0.6140(2) 0.37798(15) 0.0184(5) Uani 1 1 d . .
C12 C -0.4447(3) 0.6199(2) 0.39754(15) 0.0199(5) Uani 1 1 d . .
C13 C -0.4980(3) 0.6720(2) 0.46065(15) 0.0231(6) Uani 1 1 d . .
H13A H -0.6112 0.6779 0.4738 0.028 Uiso 1 1 calc R U
C14 C -0.3908(3) 0.7156(2) 0.50513(16) 0.0241(6) Uani 1 1 d . .
C15 C -0.2246(3) 0.7035(2) 0.48674(16) 0.0254(6) Uani 1 1 d . .
H15A H -0.1498 0.7314 0.5178 0.030 Uiso 1 1 calc R U
C16 C -0.1649(3) 0.6517(2) 0.42417(16) 0.0219(5) Uani 1 1 d . .
C17 C 0.0168(3) 0.6312(3) 0.41222(19) 0.0316(6) Uani 1 1 d . .
H17A H 0.0385 0.5944 0.3660 0.047 Uiso 1 1 calc R U
H17B H 0.0660 0.7054 0.3994 0.047 Uiso 1 1 calc R U
H17C H 0.0638 0.5805 0.4635 0.047 Uiso 1 1 calc R U
C18 C -0.5663(3) 0.5675(2) 0.35501(16) 0.0250(6) Uani 1 1 d . .
H18A H -0.5101 0.5344 0.3122 0.037 Uiso 1 1 calc R U
H18B H -0.6173 0.5063 0.3963 0.037 Uiso 1 1 calc R U
H18C H -0.6503 0.6276 0.3289 0.037 Uiso 1 1 calc R U
C19 C -0.4516(4) 0.7715(3) 0.57349(18) 0.0339(7) Uani 1 1 d . .
H19A H -0.3592 0.7970 0.5978 0.051 Uiso 1 1 calc R U
H19B H -0.5283 0.8385 0.5503 0.051 Uiso 1 1 calc R U
H19C H -0.5070 0.7154 0.6168 0.051 Uiso 1 1 calc R U
C21 C -0.2729(3) 0.6106(2) 0.08564(15) 0.0195(5) Uani 1 1 d . .
C22 C -0.1564(3) 0.6518(2) 0.02402(16) 0.0235(6) Uani 1 1 d . .
C23 C -0.2103(3) 0.7027(2) -0.05663(16) 0.0260(6) Uani 1 1 d . .
H23A H -0.1335 0.7342 -0.0986 0.031 Uiso 1 1 calc R U
C24 C -0.3741(3) 0.7087(2) -0.07775(16) 0.0235(6) Uani 1 1 d . .
C25 C -0.4847(3) 0.6619(2) -0.01580(16) 0.0239(6) Uani 1 1 d . .
H25A H -0.5959 0.6633 -0.0298 0.029 Uiso 1 1 calc R U
C26 C -0.4372(3) 0.6130(2) 0.06616(15) 0.0206(5) Uani 1 1 d . .
C27 C -0.5627(3) 0.5608(2) 0.13034(16) 0.0254(6) Uani 1 1 d . .
H27A H -0.5107 0.5301 0.1846 0.038 Uiso 1 1 calc R U
H27B H -0.6496 0.6205 0.1346 0.038 Uiso 1 1 calc R U
H27C H -0.6092 0.4978 0.1134 0.038 Uiso 1 1 calc R U
C28 C 0.0241(3) 0.6369(3) 0.04114(18) 0.0363(7) Uani 1 1 d . .
H28A H 0.0418 0.6001 0.1004 0.054 Uiso 1 1 calc R U
H28B H 0.0791 0.5880 0.0074 0.054 Uiso 1 1 calc R U
H28C H 0.0685 0.7129 0.0267 0.054 Uiso 1 1 calc R U
C29 C -0.4283(4) 0.7607(2) -0.16631(17) 0.0299(6) Uani 1 1 d . .
H29A H -0.3344 0.7893 -0.2011 0.045 Uiso 1 1 calc R U
H29B H -0.4746 0.7016 -0.1878 0.045 Uiso 1 1 calc R U
H29C H -0.5110 0.8252 -0.1676 0.045 Uiso 1 1 calc R U
C30 C -0.4797(3) 0.8325(2) 0.18848(17) 0.0242(6) Uani 1 1 d . .
H30A H -0.4905 0.7472 0.2054 0.029 Uiso 1 1 calc R U
C31 C -0.5639(3) 0.8797(2) 0.10488(19) 0.0331(7) Uani 1 1 d . .
H31A H -0.6802 0.8672 0.1117 0.050 Uiso 1 1 calc R U
H31B H -0.5511 0.9628 0.0848 0.050 Uiso 1 1 calc R U
H31C H -0.5147 0.8394 0.0643 0.050 Uiso 1 1 calc R U
C32 C -0.5631(3) 0.8833(2) 0.2563(2) 0.0352(7) Uani 1 1 d . .
H32A H -0.6795 0.8712 0.2588 0.053 Uiso 1 1 calc R U
H32B H -0.5138 0.8449 0.3103 0.053 Uiso 1 1 calc R U
H32C H -0.5496 0.9665 0.2435 0.053 Uiso 1 1 calc R U
C33 C -0.2645(3) 0.9726(2) 0.15253(17) 0.0268(6) Uani 1 1 d . .
H33A H -0.3719 1.0186 0.1395 0.032 Uiso 1 1 calc R U
C34 C -0.1897(4) 1.0177(3) 0.2191(2) 0.0429(8) Uani 1 1 d . .
H34A H -0.1676 1.0988 0.1960 0.064 Uiso 1 1 calc R U
H34B H -0.2658 1.0121 0.2666 0.064 Uiso 1 1 calc R U
H34C H -0.0876 0.9713 0.2377 0.064 Uiso 1 1 calc R U
C35 C -0.1667(4) 0.9965(3) 0.07141(19) 0.0395(7) Uani 1 1 d . .
H35A H -0.1453 1.0785 0.0548 0.059 Uiso 1 1 calc R U
H35B H -0.0630 0.9484 0.0793 0.059 Uiso 1 1 calc R U
H35C H -0.2288 0.9780 0.0278 0.059 Uiso 1 1 calc R U
C40 C 0.1443(5) 0.9542(3) 0.4727(2) 0.0568(10) Uani 1 1 d . .
H40A H 0.2437 0.9225 0.4535 0.068 Uiso 1 1 calc R U
C41 C -0.0003(5) 0.9504(3) 0.4337(2) 0.0571(10) Uani 1 1 d . .
H41A H -0.0001 0.9160 0.3879 0.068 Uiso 1 1 calc R U
C42 C -0.1449(5) 0.9967(3) 0.4614(3) 0.0577(10) Uani 1 1 d . .
H42A H -0.2443 0.9945 0.4348 0.069 Uiso 1 1 calc R U

loop_
_atom_site_aniso_label
_atom_site_aniso_U_11
_atom_site_aniso_U_22
_atom_site_aniso_U_33
_atom_site_aniso_U_23
_atom_site_aniso_U_13
_atom_site_aniso_U_12
Cl1 0.0149(3) 0.0256(4) 0.0920(7) -0.0018(4) -0.0030(4) -0.0057(3)
O1 0.0275(10) 0.0207(9) 0.0214(9) -0.0028(7) 0.0053(7) -0.0010(7)
N1 0.0145(10) 0.0169(10) 0.0221(11) -0.0064(8) 0.0033(8) -0.0018(8)
C1 0.0122(11) 0.0210(13) 0.0208(12) -0.0065(10) 0.0007(9) -0.0005(9)
B1 0.0166(13) 0.0243(15) 0.0192(13) -0.0067(11) 0.0002(11) -0.0051(11)
O2 0.0296(10) 0.0240(10) 0.0269(10) -0.0125(8) -0.0032(8) -0.0015(8)
N2 0.0145(10) 0.0185(10) 0.0200(10) -0.0056(8) -0.0020(8) -0.0015(8)
C2 0.0137(11) 0.0177(12) 0.0254(13) -0.0066(10) 0.0003(10) -0.0023(9)
N3 0.0170(10) 0.0182(10) 0.0204(10) -0.0057(8) 0.0002(8) -0.0030(8)
C3 0.0149(12) 0.0184(12) 0.0233(13) -0.0067(10) 0.0011(10) -0.0001(9)
C4 0.0135(11) 0.0200(12) 0.0238(13) -0.0066(10) 0.0022(10) -0.0031(9)
C5 0.0277(14) 0.0199(13) 0.0247(13) -0.0065(10) -0.0006(11) 0.0004(10)
C6 0.0149(12) 0.0245(13) 0.0271(13) -0.0085(11) -0.0006(10) 0.0016(10)
C11 0.0181(12) 0.0153(12) 0.0208(12) -0.0041(10) 0.0040(10) 0.0009(9)
C12 0.0162(12) 0.0203(13) 0.0202(12) -0.0008(10) 0.0026(10) 0.0002(10)
C13 0.0194(12) 0.0249(14) 0.0211(13) -0.0012(10) 0.0041(10) 0.0045(10)
C14 0.0287(14) 0.0187(13) 0.0234(13) -0.0045(10) 0.0041(11) 0.0019(10)
C15 0.0267(14) 0.0242(14) 0.0286(14) -0.0119(11) 0.0016(11) -0.0052(11)
C16 0.0208(13) 0.0200(13) 0.0264(13) -0.0090(10) 0.0043(10) -0.0024(10)
C17 0.0179(13) 0.0422(17) 0.0427(17) -0.0247(14) 0.0038(12) -0.0058(12)
C18 0.0176(12) 0.0332(15) 0.0228(13) -0.0048(11) 0.0033(10) -0.0034(11)
C19 0.0344(16) 0.0377(17) 0.0315(15) -0.0153(13) 0.0072(12) 0.0028(13)
C21 0.0215(12) 0.0185(12) 0.0197(12) -0.0068(10) -0.0025(10) -0.0008(10)
C22 0.0215(13) 0.0237(13) 0.0247(13) -0.0042(11) -0.0021(10) -0.0034(10)
C23 0.0278(14) 0.0243(14) 0.0247(13) -0.0038(11) 0.0025(11) -0.0042(11)
C24 0.0297(14) 0.0167(12) 0.0253(13) -0.0091(10) -0.0041(11) 0.0054(10)
C25 0.0195(12) 0.0285(14) 0.0271(14) -0.0147(11) -0.0038(11) 0.0038(10)
C26 0.0194(12) 0.0226(13) 0.0229(13) -0.0124(10) -0.0003(10) 0.0000(10)
C27 0.0166(12) 0.0357(15) 0.0271(14) -0.0133(12) -0.0004(10) -0.0043(11)
C28 0.0208(14) 0.054(2) 0.0297(15) -0.0005(14) 0.0024(12) -0.0102(13)
C29 0.0360(16) 0.0263(14) 0.0263(14) -0.0070(11) -0.0053(12) 0.0063(12)
C30 0.0176(12) 0.0176(13) 0.0358(15) -0.0039(11) 0.0017(11) -0.0022(10)
C31 0.0244(14) 0.0256(15) 0.0476(18) -0.0045(13) -0.0103(13) -0.0035(11)
C32 0.0288(15) 0.0244(15) 0.0483(18) -0.0047(13) 0.0127(13) 0.0023(12)
C33 0.0235(13) 0.0180(13) 0.0380(15) -0.0051(11) -0.0034(11) -0.0022(10)
C34 0.0480(19) 0.0303(16) 0.058(2) -0.0234(15) -0.0049(16) -0.0077(14)
C35 0.0402(17) 0.0340(17) 0.0382(17) 0.0058(13) -0.0016(14) -0.0144(14)
C40 0.066(2) 0.041(2) 0.056(2) 0.0013(17) -0.0040(19) -0.0005(18)
C41 0.081(3) 0.0369(19) 0.049(2) 0.0006(16) -0.011(2) -0.0080(19)
C42 0.063(2) 0.042(2) 0.062(2) 0.0014(18) -0.014(2) -0.0094(18)

loop_
_atom_type_symbol
_atom_type_description
_atom_type_scat_dispersion_real
_atom_type_scat_dispersion_imag
_atom_type_scat_source
C C 0.0033 0.0016 'International Tables Vol C Tables 4.2.6.8 and 6.1.1.4'
H H 0.0000 0.0000 'International Tables Vol C Tables 4.2.6.8 and 6.1.1.4'
Cl Cl 0.1484 0.1585 'International Tables Vol C Tables 4.2.6.8 and 6.1.1.4'
N N 0.0061 0.0033 'International Tables Vol C Tables 4.2.6.8 and 6.1.1.4'
O O 0.0106 0.0060 'International Tables Vol C Tables 4.2.6.8 and 6.1.1.4'
B B 0.0013 0.0007 'International Tables Vol C Tables 4.2.6.8 and 6.1.1.4'

loop_
_geom_angle_atom_site_label_1
_geom_angle_atom_site_label_2
_geom_angle_atom_site_label_3
_geom_angle
_geom_angle_site_symmetry_1
C2 N1 C1 123.7(2) .
C2 N1 C11 116.65(19) .
C1 N1 C11 119.57(19) .
N1 C1 N2 115.5(2) .
N1 C1 B1 121.2(2) .
N2 C1 B1 121.1(2) .
N3 B1 C1 127.7(2) .
N3 B1 Cl1 119.2(2) .
C1 B1 Cl1 113.15(18) .
C4 N2 C1 123.5(2) .
C4 N2 C21 117.11(19) .
C1 N2 C21 119.38(19) .
O1 C2 N1 122.1(2) .
O1 C2 C3 123.0(2) .
N1 C2 C3 114.8(2) .
B1 N3 C30 119.9(2) .
B1 N3 C33 126.1(2) .
C30 N3 C33 113.99(19) .
C2 C3 C4 109.67(19) .
C2 C3 C5 109.9(2) .
C4 C3 C5 110.4(2) .
C2 C3 C6 108.05(19) .
C4 C3 C6 108.37(19) .
C5 C3 C6 110.4(2) .
O2 C4 N2 122.0(2) .
O2 C4 C3 123.2(2) .
N2 C4 C3 114.7(2) .
C3 C5 H5A 109.5 .
C3 C5 H5B 109.5 .
H5A C5 H5B 109.5 .
C3 C5 H5C 109.5 .
H5A C5 H5C 109.5 .
H5B C5 H5C 109.5 .
C3 C6 H6A 109.5 .
C3 C6 H6B 109.5 .
H6A C6 H6B 109.5 .
C3 C6 H6C 109.5 .
H6A C6 H6C 109.5 .
H6B C6 H6C 109.5 .
C16 C11 C12 121.4(2) .
C16 C11 N1 119.2(2) .
C12 C11 N1 119.1(2) .
C13 C12 C11 118.2(2) .
C13 C12 C18 119.3(2) .
C11 C12 C18 122.4(2) .
C14 C13 C12 121.9(2) .
C14 C13 H13A 119.0 .
C12 C13 H13A 119.0 .
C13 C14 C15 118.4(2) .
C13 C14 C19 120.9(2) .
C15 C14 C19 120.7(2) .
C16 C15 C14 121.9(2) .
C16 C15 H15A 119.0 .
C14 C15 H15A 119.0 .
C15 C16 C11 117.9(2) .
C15 C16 C17 119.6(2) .
C11 C16 C17 122.4(2) .
C16 C17 H17A 109.5 .
C16 C17 H17B 109.5 .
H17A C17 H17B 109.5 .
C16 C17 H17C 109.5 .
H17A C17 H17C 109.5 .
H17B C17 H17C 109.5 .
C12 C18 H18A 109.5 .
C12 C18 H18B 109.5 .
H18A C18 H18B 109.5 .
C12 C18 H18C 109.5 .
H18A C18 H18C 109.5 .
H18B C18 H18C 109.5 .
C14 C19 H19A 109.5 .
C14 C19 H19B 109.5 .
H19A C19 H19B 109.5 .
C14 C19 H19C 109.5 .
H19A C19 H19C 109.5 .
H19B C19 H19C 109.5 .
C26 C21 C22 121.4(2) .
C26 C21 N2 119.5(2) .
C22 C21 N2 119.0(2) .
C23 C22 C21 118.0(2) .
C23 C22 C28 119.5(2) .
C21 C22 C28 122.4(2) .
C22 C23 C24 121.9(2) .
C22 C23 H23A 119.0 .
C24 C23 H23A 119.0 .
C25 C24 C23 118.3(2) .
C25 C24 C29 120.9(2) .
C23 C24 C29 120.8(2) .
C24 C25 C26 121.8(2) .
C24 C25 H25A 119.1 .
C26 C25 H25A 119.1 .
C25 C26 C21 118.5(2) .
C25 C26 C27 119.3(2) .
C21 C26 C27 122.2(2) .
C26 C27 H27A 109.5 .
C26 C27 H27B 109.5 .
H27A C27 H27B 109.5 .
C26 C27 H27C 109.5 .
H27A C27 H27C 109.5 .
H27B C27 H27C 109.5 .
C22 C28 H28A 109.5 .
C22 C28 H28B 109.5 .
H28A C28 H28B 109.5 .
C22 C28 H28C 109.5 .
H28A C28 H28C 109.5 .
H28B C28 H28C 109.5 .
C24 C29 H29A 109.5 .
C24 C29 H29B 109.5 .
H29A C29 H29B 109.5 .
C24 C29 H29C 109.5 .
H29A C29 H29C 109.5 .
H29B C29 H29C 109.5 .
N3 C30 C31 112.2(2) .
N3 C30 C32 111.4(2) .
C31 C30 C32 111.6(2) .
N3 C30 H30A 107.1 .
C31 C30 H30A 107.1 .
C32 C30 H30A 107.1 .
C30 C31 H31A 109.5 .
C30 C31 H31B 109.5 .
H31A C31 H31B 109.5 .
C30 C31 H31C 109.5 .
H31A C31 H31C 109.5 .
H31B C31 H31C 109.5 .
C30 C32 H32A 109.5 .
C30 C32 H32B 109.5 .
H32A C32 H32B 109.5 .
C30 C32 H32C 109.5 .
H32A C32 H32C 109.5 .
H32B C32 H32C 109.5 .
N3 C33 C34 113.2(2) .
N3 C33 C35 112.9(2) .
C34 C33 C35 112.5(2) .
N3 C33 H33A 105.8 .
C34 C33 H33A 105.8 .
C35 C33 H33A 105.8 .
C33 C34 H34A 109.5 .
C33 C34 H34B 109.5 .
H34A C34 H34B 109.5 .
C33 C34 H34C 109.5 .
H34A C34 H34C 109.5 .
H34B C34 H34C 109.5 .
C33 C35 H35A 109.5 .
C33 C35 H35B 109.5 .
H35A C35 H35B 109.5 .
C33 C35 H35C 109.5 .
H35A C35 H35C 109.5 .
H35B C35 H35C 109.5 .
C42 C40 C41 120.4(4) 2_576
C42 C40 H40A 119.8 2_576
C41 C40 H40A 119.8 .
C42 C41 C40 119.8(4) .
C42 C41 H41A 120.1 .
C40 C41 H41A 120.1 .
C40 C42 C41 119.8(4) 2_576
C40 C42 H42A 120.1 2_576
C41 C42 H42A 120.1 .

loop_
_geom_bond_atom_site_label_1
_geom_bond_atom_site_label_2
_geom_bond_distance
_geom_bond_site_symmetry_2
Cl1 B1 1.817(3) .
O1 C2 1.218(3) .
N1 C2 1.380(3) .
N1 C1 1.402(3) .
N1 C11 1.450(3) .
C1 N2 1.405(3) .
C1 B1 1.576(4) .
B1 N3 1.376(4) .
O2 C4 1.215(3) .
N2 C4 1.383(3) .
N2 C21 1.454(3) .
C2 C3 1.524(3) .
N3 C30 1.486(3) .
N3 C33 1.495(3) .
C3 C4 1.525(3) .
C3 C5 1.524(3) .
C3 C6 1.547(3) .
C5 H5A 0.9800 .
C5 H5B 0.9800 .
C5 H5C 0.9800 .
C6 H6A 0.9800 .
C6 H6B 0.9800 .
C6 H6C 0.9800 .
C11 C16 1.397(4) .
C11 C12 1.403(3) .
C12 C13 1.387(4) .
C12 C18 1.510(4) .
C13 C14 1.386(4) .
C13 H13A 0.9500 .
C14 C15 1.394(4) .
C14 C19 1.506(4) .
C15 C16 1.392(4) .
C15 H15A 0.9500 .
C16 C17 1.508(3) .
C17 H17A 0.9800 .
C17 H17B 0.9800 .
C17 H17C 0.9800 .
C18 H18A 0.9800 .
C18 H18B 0.9800 .
C18 H18C 0.9800 .
C19 H19A 0.9800 .
C19 H19B 0.9800 .
C19 H19C 0.9800 .
C21 C26 1.398(3) .
C21 C22 1.401(4) .
C22 C23 1.392(4) .
C22 C28 1.509(4) .
C23 C24 1.396(4) .
C23 H23A 0.9500 .
C24 C25 1.388(4) .
C24 C29 1.508(4) .
C25 C26 1.391(4) .
C25 H25A 0.9500 .
C26 C27 1.512(4) .
C27 H27A 0.9800 .
C27 H27B 0.9800 .
C27 H27C 0.9800 .
C28 H28A 0.9800 .
C28 H28B 0.9800 .
C28 H28C 0.9800 .
C29 H29A 0.9800 .
C29 H29B 0.9800 .
C29 H29C 0.9800 .
C30 C31 1.524(4) .
C30 C32 1.524(4) .
C30 H30A 1.0000 .
C31 H31A 0.9800 .
C31 H31B 0.9800 .
C31 H31C 0.9800 .
C32 H32A 0.9800 .
C32 H32B 0.9800 .
C32 H32C 0.9800 .
C33 C34 1.516(4) .
C33 C35 1.518(4) .
C33 H33A 1.0000 .
C34 H34A 0.9800 .
C34 H34B 0.9800 .
C34 H34C 0.9800 .
C35 H35A 0.9800 .
C35 H35B 0.9800 .
C35 H35C 0.9800 .
C40 C42 1.366(6) 2_576
C40 C41 1.385(5) .
C40 H40A 0.9500 .
C41 C42 1.382(6) .
C41 H41A 0.9500 .
C42 C40 1.366(6) 2_576
C42 H42A 0.9500 .

loop_
_geom_torsion_atom_site_label_1
_geom_torsion_atom_site_label_2
_geom_torsion_atom_site_label_3
_geom_torsion_atom_site_label_4
_geom_torsion
_geom_torsion_site_symmetry_1
_geom_torsion_site_symmetry_4
C2 N1 C1 N2 17.4(3) . .
C11 N1 C1 N2 -159.50(19) . .
C2 N1 C1 B1 -146.1(2) . .
C11 N1 C1 B1 37.0(3) . .
N1 C1 B1 N3 -102.9(3) . .
N2 C1 B1 N3 94.5(3) . .
N1 C1 B1 Cl1 76.7(3) . .
N2 C1 B1 Cl1 -85.9(2) . .
N1 C1 N2 C4 -16.9(3) . .
B1 C1 N2 C4 146.6(2) . .
N1 C1 N2 C21 161.71(19) . .
B1 C1 N2 C21 -34.8(3) . .
C1 N1 C2 O1 -169.2(2) . .
C11 N1 C2 O1 7.7(3) . .
C1 N1 C2 C3 13.5(3) . .
C11 N1 C2 C3 -169.59(19) . .
C1 B1 N3 C30 4.2(4) . .
Cl1 B1 N3 C30 -175.42(18) . .
C1 B1 N3 C33 -175.7(2) . .
Cl1 B1 N3 C33 4.7(3) . .
O1 C2 C3 C4 140.4(2) . .
N1 C2 C3 C4 -42.3(3) . .
O1 C2 C3 C5 18.9(3) . .
N1 C2 C3 C5 -163.8(2) . .
O1 C2 C3 C6 -101.7(3) . .
N1 C2 C3 C6 75.6(2) . .
C1 N2 C4 O2 167.9(2) . .
C21 N2 C4 O2 -10.7(3) . .
C1 N2 C4 C3 -14.3(3) . .
C21 N2 C4 C3 167.11(19) . .
C2 C3 C4 O2 -139.5(2) . .
C5 C3 C4 O2 -18.3(3) . .
C6 C3 C4 O2 102.7(3) . .
C2 C3 C4 N2 42.7(3) . .
C5 C3 C4 N2 163.9(2) . .
C6 C3 C4 N2 -75.1(2) . .
C2 N1 C11 C16 81.6(3) . .
C1 N1 C11 C16 -101.3(3) . .
C2 N1 C11 C12 -93.2(3) . .
C1 N1 C11 C12 83.8(3) . .
C16 C11 C12 C13 4.5(4) . .
N1 C11 C12 C13 179.2(2) . .
C16 C11 C12 C18 -172.9(2) . .
N1 C11 C12 C18 1.9(3) . .
C11 C12 C13 C14 -1.2(4) . .
C18 C12 C13 C14 176.2(2) . .
C12 C13 C14 C15 -1.7(4) . .
C12 C13 C14 C19 -179.9(2) . .
C13 C14 C15 C16 1.5(4) . .
C19 C14 C15 C16 179.7(2) . .
C14 C15 C16 C11 1.6(4) . .
C14 C15 C16 C17 -174.5(2) . .
C12 C11 C16 C15 -4.6(4) . .
N1 C11 C16 C15 -179.4(2) . .
C12 C11 C16 C17 171.3(2) . .
N1 C11 C16 C17 -3.4(4) . .
C4 N2 C21 C26 90.4(3) . .
C1 N2 C21 C26 -88.3(3) . .
C4 N2 C21 C22 -84.9(3) . .
C1 N2 C21 C22 96.4(3) . .
C26 C21 C22 C23 4.2(4) . .
N2 C21 C22 C23 179.4(2) . .
C26 C21 C22 C28 -172.2(3) . .
N2 C21 C22 C28 2.9(4) . .
C21 C22 C23 C24 -2.8(4) . .
C28 C22 C23 C24 173.8(3) . .
C22 C23 C24 C25 -0.2(4) . .
C22 C23 C24 C29 -178.0(2) . .
C23 C24 C25 C26 1.9(4) . .
C29 C24 C25 C26 179.7(2) . .
C24 C25 C26 C21 -0.6(4) . .
C24 C25 C26 C27 -178.5(2) . .
C22 C21 C26 C25 -2.6(4) . .
N2 C21 C26 C25 -177.8(2) . .
C22 C21 C26 C27 175.3(2) . .
N2 C21 C26 C27 0.1(3) . .
B1 N3 C30 C31 -120.5(2) . .
C33 N3 C30 C31 59.4(3) . .
B1 N3 C30 C32 113.5(3) . .
C33 N3 C30 C32 -66.7(3) . .
B1 N3 C33 C34 -68.1(3) . .
C30 N3 C33 C34 112.0(3) . .
B1 N3 C33 C35 61.1(3) . .
C30 N3 C33 C35 -118.7(2) . .
C42 C40 C41 C42 0.1(6) 2_576 .
C40 C41 C42 C40 -0.1(6) . 2_576
